data_4300805
loop_
_publ_author_name
'Lionel Salmon'
'Azzedine Bousseksou'
'Bruno Donnadieu'
'Jean-Pierre Tuchagues'

_publ_contact_author 'Pr Jean-Pierre Tuchagues'
_publ_contact_author_address
;

Laboratoire de Chimie de Coordination

UPR-CNRS 8241

205, route de Narbonne

31077 Toulouse cedex, France 

;
_publ_contact_author_email tuchague@lcc-toulouse.fr
_publ_section_title
;

Two Novel Iron(II) Materials Based on Dianionic N4O2 Schiff Bases:

Structural Properties and Spin-Crossover Characteristics in the Series

[Fe(3-X,5-NO2-sal-N(1,4,7,10)] (X = H, 3-MeO, 3-EtO)

;
_journal_name_full 'Inorganic Chemistry'
_journal_page_first 1763
_journal_page_last 1773
_journal_paper_doi 10.1021/ic048387k
_journal_volume 44
_journal_year 2005
_chemical_formula_sum 'C22 H26 Fe N6 O8'
_chemical_formula_weight 558.34
_chemical_name_systematic
;

 ?

;
_space_group_IT_number 56
_symmetry_cell_setting orthorhombic
_symmetry_space_group_name_Hall '-P 2bc 2ab'
_symmetry_space_group_name_H-M 'P b n b'
_atom_sites_solution_hydrogens geom
_atom_sites_solution_primary direct
_atom_sites_solution_secondary difmap
_audit_creation_method SHELXL-97
_cell_angle_alpha 90.00
_cell_angle_beta 90.00
_cell_angle_gamma 90.00
_cell_formula_units_Z 4
_cell_length_a 8.5317(8)
_cell_length_b 14.4674(15)
_cell_length_c 18.814(2)
_cell_measurement_reflns_used 5000
_cell_measurement_temperature 100(2)
_cell_measurement_theta_max 24.05
_cell_measurement_theta_min 2.1
_cell_volume 2322.2(4)
_computing_cell_refinement 'Stoe IPDS software (Stoe, 1996)'
_computing_data_collection 'Stoe IPDS software (Stoe, 1996)'
_computing_data_reduction 'XRED (Stoe, 1.08, 1996)'
_computing_molecular_graphics 'ORTEP3 for Windows (Farrugia, 1997)'
_computing_publication_material 'SHELXL-97 (Sheldrick, 1997)'
_computing_structure_refinement 'SHELXL-97 (Sheldrick, 1997)'
_computing_structure_solution 'SHELXS-97.1990, (Sheldrick, 1990)'
_diffrn_ambient_temperature 100(2)
_diffrn_measured_fraction_theta_full 0.997
_diffrn_measured_fraction_theta_max 0.997
_diffrn_measurement_method \f
_diffrn_radiation_monochromator graphite
_diffrn_radiation_source 'fine-focus sealed tube'
_diffrn_radiation_type MoK\a
_diffrn_radiation_wavelength 0.71073
_diffrn_reflns_av_R_equivalents 0.0799
_diffrn_reflns_av_sigmaI/netI 0.0386
_diffrn_reflns_limit_h_max 9
_diffrn_reflns_limit_h_min -9
_diffrn_reflns_limit_k_max 16
_diffrn_reflns_limit_k_min -16
_diffrn_reflns_limit_l_max 21
_diffrn_reflns_limit_l_min -21
_diffrn_reflns_number 13809
_diffrn_reflns_theta_full 24.06
_diffrn_reflns_theta_max 24.06
_diffrn_reflns_theta_min 2.16
_diffrn_standards_decay_% <0.1
_diffrn_standards_interval_time 'every frame'
_diffrn_standards_number 200
_exptl_absorpt_coefficient_mu 0.713
_exptl_absorpt_correction_T_max 0.809
_exptl_absorpt_correction_T_min 0.428
_exptl_absorpt_correction_type semi-empirical
_exptl_absorpt_process_details
; 

'DIFABS - Walker, N. & Stuart, D. (1983) 

Acta Cryst. A39, 158-166.

Farrugia, L. J., ORTEP3 for Windows, 

J. Appl. Crystallogr. 1997, 30, 565.'

;
_exptl_crystal_colour black
_exptl_crystal_density_diffrn 1.597
_exptl_crystal_density_meas ?
_exptl_crystal_density_method 'not measured'
_exptl_crystal_description cubic
_exptl_crystal_F_000 1160
_exptl_crystal_size_max 0.25
_exptl_crystal_size_mid 0.20
_exptl_crystal_size_min 0.20
_refine_diff_density_max 0.771
_refine_diff_density_min -0.488
_refine_diff_density_rms 0.069
_refine_ls_extinction_method none
_refine_ls_goodness_of_fit_ref 1.047
_refine_ls_hydrogen_treatment mixed
_refine_ls_matrix_type full
_refine_ls_number_parameters 173
_refine_ls_number_reflns 1840
_refine_ls_number_restraints 0
_refine_ls_restrained_S_all 1.047
_refine_ls_R_factor_all 0.0651
_refine_ls_R_factor_gt 0.0476
_refine_ls_shift/su_max 0.000
_refine_ls_shift/su_mean 0.000
_refine_ls_structure_factor_coef Fsqd
_refine_ls_weighting_details 'calc w=1/[\s^2^(Fo^2^)+(0.0429P)^2^+5.0774P] where P=(Fo^2^+2Fc^2^)/3'
_refine_ls_weighting_scheme calc
_refine_ls_wR_factor_gt 0.1052
_refine_ls_wR_factor_ref 0.1122
_reflns_number_gt 1431
_reflns_number_total 1840
_reflns_threshold_expression >2sigma(I)
_cod_data_source_file ic048387ksi20041116_110205_3.cif
_cod_data_source_block (1_100K)
_cod_depositor_comments
;
The following automatic conversions were performed:

'_exptl_crystal_density_meas' value 'none' was changed to '?' - the
value is perceived as not measured.

Automatic conversion script
Id: cif_fix_values 3008 2015-01-20 13:52:24Z robertas 
;
_cod_original_formula_sum 'C22 H26 Fe1 N6 O8'
_cod_database_code 4300805

loop_
_symmetry_equiv_pos_as_xyz
'x, y, z'
'-x+1/2, y+1/2, z'
'x+1/2, -y, z+1/2'
'-x, -y+1/2, z+1/2'
'-x, -y, -z'
'x-1/2, -y-1/2, -z'
'-x-1/2, y, -z-1/2'
'x, y-1/2, -z-1/2'

loop_
_atom_site_label
_atom_site_type_symbol
_atom_site_fract_x
_atom_site_fract_y
_atom_site_fract_z
_atom_site_U_iso_or_equiv
_atom_site_adp_type
_atom_site_occupancy
_atom_site_symmetry_multiplicity
_atom_site_calc_flag
_atom_site_refinement_flags
_atom_site_disorder_assembly
_atom_site_disorder_group
Fe1 Fe 0.2500 0.41339(5) 0.2500 0.0203(2) Uani 1 2 d S . .
O1 O 0.4100(3) 0.49812(18) 0.29139(13) 0.0291(6) Uani 1 1 d . . .
O2 O 0.6791(3) 0.5728(2) 0.32328(15) 0.0385(7) Uani 1 1 d . . .
O3 O 0.5910(4) 0.7158(2) 0.56217(16) 0.0487(8) Uani 1 1 d . . .
O4 O 0.3667(3) 0.6626(2) 0.59684(15) 0.0436(8) Uani 1 1 d . . .
N1 N 0.1379(4) 0.4163(3) 0.34422(17) 0.0387(9) Uani 1 1 d . . .
N2 N 0.0935(4) 0.3033(2) 0.2333(2) 0.0379(9) Uani 1 1 d . . .
N3 N 0.4711(4) 0.6700(2) 0.55166(18) 0.0359(8) Uani 1 1 d . . .
C1 C 0.4216(4) 0.5319(3) 0.3542(2) 0.0264(8) Uani 1 1 d . . .
C2 C 0.5644(4) 0.5791(3) 0.3738(2) 0.0290(9) Uani 1 1 d . . .
C3 C 0.5796(4) 0.6254(3) 0.4365(2) 0.0294(9) Uani 1 1 d . . .
H3 H 0.6725 0.6588 0.4471 0.035 Uiso 1 1 calc R . .
C4 C 0.4539(4) 0.6225(3) 0.4852(2) 0.0297(9) Uani 1 1 d . . .
C5 C 0.3211(4) 0.5727(3) 0.47160(19) 0.0295(9) Uani 1 1 d . . .
H5 H 0.2404 0.5701 0.5063 0.035 Uiso 1 1 calc R . .
C6 C 0.3024(4) 0.5258(3) 0.40739(19) 0.0269(9) Uani 1 1 d . . .
C7 C 0.1681(5) 0.4664(3) 0.3990(2) 0.0378(11) Uani 1 1 d . . .
H7 H 0.0956 0.4641 0.4373 0.045 Uiso 1 1 calc R . .
C8 C 0.0081(6) 0.3487(5) 0.3486(3) 0.086(2) Uani 1 1 d . . .
H8A H 0.0412 0.2958 0.3784 0.103 Uiso 1 1 calc R . .
H8B H -0.0831 0.3782 0.3719 0.103 Uiso 1 1 calc R . .
C9 C -0.0379(6) 0.3155(4) 0.2805(3) 0.0728(18) Uani 1 1 d . . .
H9A H -0.1127 0.3597 0.2590 0.087 Uiso 1 1 calc R . .
H9B H -0.0926 0.2556 0.2862 0.087 Uiso 1 1 calc R . .
C10 C 0.1794(6) 0.2150(3) 0.2297(3) 0.0587(15) Uani 1 1 d . . .
H10A H 0.1104 0.1649 0.2472 0.070 Uiso 1 1 calc R . .
H10B H 0.2051 0.2014 0.1795 0.070 Uiso 1 1 calc R . .
C21 C 0.8330(5) 0.6007(3) 0.3445(3) 0.0451(12) Uani 1 1 d . . .
H21A H 0.9089 0.5816 0.3082 0.068 Uiso 1 1 calc R . .
H21B H 0.8595 0.5714 0.3899 0.068 Uiso 1 1 calc R . .
H21C H 0.8361 0.6680 0.3498 0.068 Uiso 1 1 calc R . .
H2 H 0.054(6) 0.302(4) 0.192(3) 0.065(17) Uiso 1 1 d . . .

loop_
_atom_site_aniso_label
_atom_site_aniso_U_11
_atom_site_aniso_U_22
_atom_site_aniso_U_33
_atom_site_aniso_U_23
_atom_site_aniso_U_13
_atom_site_aniso_U_12
Fe1 0.0166(4) 0.0277(4) 0.0167(3) 0.000 0.0004(3) 0.000
O1 0.0251(13) 0.0253(14) 0.0369(15) 0.0015(12) 0.0114(11) -0.0015(11)
O2 0.0254(14) 0.0409(18) 0.0493(17) -0.0122(14) 0.0165(13) -0.0103(13)
O3 0.0446(18) 0.053(2) 0.0485(18) -0.0103(16) 0.0041(15) -0.0084(16)
O4 0.0391(17) 0.057(2) 0.0347(16) -0.0042(15) 0.0064(14) 0.0038(15)
N1 0.0225(17) 0.057(2) 0.0368(19) 0.0134(19) -0.0026(15) -0.0153(17)
N2 0.0286(18) 0.0268(18) 0.058(3) -0.0067(17) -0.0174(17) 0.0003(15)
N3 0.0326(19) 0.037(2) 0.0384(19) 0.0018(16) 0.0027(16) 0.0048(17)
C1 0.0238(18) 0.0206(19) 0.035(2) 0.0084(17) 0.0063(16) 0.0058(16)
C2 0.0248(19) 0.022(2) 0.040(2) 0.0011(18) 0.0092(16) 0.0018(17)
C3 0.0240(19) 0.024(2) 0.040(2) 0.0034(18) 0.0033(17) 0.0029(16)
C4 0.031(2) 0.027(2) 0.031(2) 0.0057(17) 0.0027(17) 0.0083(17)
C5 0.0241(19) 0.036(2) 0.0286(19) 0.0106(17) 0.0056(16) 0.0045(18)
C6 0.0216(18) 0.030(2) 0.029(2) 0.0093(16) 0.0017(15) 0.0058(16)
C7 0.023(2) 0.062(3) 0.029(2) 0.018(2) 0.0038(17) -0.006(2)
C8 0.049(3) 0.147(7) 0.062(3) 0.011(4) 0.008(3) -0.063(4)
C9 0.038(3) 0.069(4) 0.112(5) -0.013(3) 0.011(3) -0.027(3)
C10 0.048(3) 0.020(2) 0.108(5) 0.003(2) -0.024(3) -0.001(2)
C21 0.026(2) 0.050(3) 0.060(3) -0.015(2) 0.015(2) -0.010(2)

loop_
_atom_type_symbol
_atom_type_description
_atom_type_scat_dispersion_real
_atom_type_scat_dispersion_imag
_atom_type_scat_source
C C 0.0033 0.0016 'International Tables Vol C Tables 4.2.6.8 and 6.1.1.4'
H H 0.0000 0.0000 'International Tables Vol C Tables 4.2.6.8 and 6.1.1.4'
N N 0.0061 0.0033 'International Tables Vol C Tables 4.2.6.8 and 6.1.1.4'
O O 0.0106 0.0060 'International Tables Vol C Tables 4.2.6.8 and 6.1.1.4'
Fe Fe 0.3463 0.8444 'International Tables Vol C Tables 4.2.6.8 and 6.1.1.4'

loop_
_geom_angle_atom_site_label_1
_geom_angle_atom_site_label_2
_geom_angle_atom_site_label_3
_geom_angle
_geom_angle_site_symmetry_1
_geom_angle_site_symmetry_3
_geom_angle_publ_flag
O1 Fe1 O1 104.09(15) . 7_656 ?
O1 Fe1 N1 88.19(12) . . ?
O1 Fe1 N1 90.34(12) 7_656 . ?
O1 Fe1 N1 90.34(12) . 7_656 ?
O1 Fe1 N1 88.19(12) 7_656 7_656 ?
N1 Fe1 N1 177.6(2) . 7_656 ?
O1 Fe1 N2 163.65(13) . . ?
O1 Fe1 N2 88.42(12) 7_656 . ?
N1 Fe1 N2 81.15(15) . . ?
N1 Fe1 N2 100.70(15) 7_656 . ?
O1 Fe1 N2 88.42(12) . 7_656 ?
O1 Fe1 N2 163.65(13) 7_656 7_656 ?
N1 Fe1 N2 100.70(15) . 7_656 ?
N1 Fe1 N2 81.15(15) 7_656 7_656 ?
N2 Fe1 N2 81.48(19) . 7_656 ?
C1 O1 Fe1 130.3(2) . . ?
C2 O2 C21 116.4(3) . . ?
C7 N1 C8 118.6(4) . . ?
C7 N1 Fe1 128.5(3) . . ?
C8 N1 Fe1 112.9(3) . . ?
C9 N2 C10 121.3(4) . . ?
C9 N2 Fe1 108.0(3) . . ?
C10 N2 Fe1 110.4(3) . . ?
C9 N2 H2 105(4) . . ?
C10 N2 H2 98(4) . . ?
Fe1 N2 H2 114(4) . . ?
O3 N3 O4 122.2(3) . . ?
O3 N3 C4 118.8(3) . . ?
O4 N3 C4 118.9(3) . . ?
O1 C1 C6 124.5(3) . . ?
O1 C1 C2 118.7(3) . . ?
C6 C1 C2 116.8(3) . . ?
C3 C2 O2 124.5(3) . . ?
C3 C2 C1 122.2(3) . . ?
O2 C2 C1 113.3(3) . . ?
C2 C3 C4 118.4(4) . . ?
C2 C3 H3 120.8 . . ?
C4 C3 H3 120.8 . . ?
C5 C4 C3 121.6(4) . . ?
C5 C4 N3 120.1(3) . . ?
C3 C4 N3 118.3(4) . . ?
C4 C5 C6 120.9(3) . . ?
C4 C5 H5 119.6 . . ?
C6 C5 H5 119.6 . . ?
C5 C6 C1 119.7(3) . . ?
C5 C6 C7 118.4(3) . . ?
C1 C6 C7 121.7(4) . . ?
N1 C7 C6 125.6(4) . . ?
N1 C7 H7 117.2 . . ?
C6 C7 H7 117.2 . . ?
C9 C8 N1 112.3(4) . . ?
C9 C8 H8A 109.1 . . ?
N1 C8 H8A 109.1 . . ?
C9 C8 H8B 109.1 . . ?
N1 C8 H8B 109.1 . . ?
H8A C8 H8B 107.9 . . ?
C8 C9 N2 112.4(4) . . ?
C8 C9 H9A 109.1 . . ?
N2 C9 H9A 109.1 . . ?
C8 C9 H9B 109.1 . . ?
N2 C9 H9B 109.1 . . ?
H9A C9 H9B 107.9 . . ?
C10 C10 N2 113.3(3) 7_656 . ?
C10 C10 H10A 108.9 7_656 . ?
N2 C10 H10A 108.9 . . ?
C10 C10 H10B 108.9 7_656 . ?
N2 C10 H10B 108.9 . . ?
H10A C10 H10B 107.7 . . ?
O2 C21 H21A 109.5 . . ?
O2 C21 H21B 109.5 . . ?
H21A C21 H21B 109.5 . . ?
O2 C21 H21C 109.5 . . ?
H21A C21 H21C 109.5 . . ?
H21B C21 H21C 109.5 . . ?

loop_
_geom_bond_atom_site_label_1
_geom_bond_atom_site_label_2
_geom_bond_distance
_geom_bond_site_symmetry_2
_geom_bond_publ_flag
Fe1 O1 1.993(3) . ?
Fe1 O1 1.993(3) 7_656 ?
Fe1 N1 2.015(3) . ?
Fe1 N1 2.015(3) 7_656 ?
Fe1 N2 2.101(3) . ?
Fe1 N2 2.101(3) 7_656 ?
O1 C1 1.282(5) . ?
O2 C2 1.366(4) . ?
O2 C21 1.431(5) . ?
O3 N3 1.235(4) . ?
O4 N3 1.236(4) . ?
N1 C7 1.287(5) . ?
N1 C8 1.480(6) . ?
N2 C9 1.442(6) . ?
N2 C10 1.475(5) . ?
N2 H2 0.85(5) . ?
N3 C4 1.435(5) . ?
C1 C6 1.430(5) . ?
C1 C2 1.445(5) . ?
C2 C3 1.363(5) . ?
C3 C4 1.412(5) . ?
C3 H3 0.9500 . ?
C4 C5 1.366(6) . ?
C5 C6 1.395(5) . ?
C5 H5 0.9500 . ?
C6 C7 1.441(6) . ?
C7 H7 0.9500 . ?
C8 C9 1.423(8) . ?
C8 H8A 0.9900 . ?
C8 H8B 0.9900 . ?
C9 H9A 0.9900 . ?
C9 H9B 0.9900 . ?
C10 C10 1.426(9) 7_656 ?
C10 H10A 0.9900 . ?
C10 H10B 0.9900 . ?
C21 H21A 0.9800 . ?
C21 H21B 0.9800 . ?
C21 H21C 0.9800 . ?
